data_4074658
loop_
_publ_author_name
'Axenov, Kirill V.'
'Kilpel\"ainen, Ilkka'
'Klinga, Martti'
'Leskel\"a, Markku'
'Repo, Timo'

_publ_section_title
;
 Titanium and Zirconium Benzyl Complexes Bearing Bulky
 Bis(amido)cyclodiphosph(III)azanes:&#x00A0; Synthesis, Structure,
 Activation, and Ethene Polymerization Studies
;
_journal_issue 2
_journal_name_full Organometallics
_journal_page_first 463
_journal_paper_doi 10.1021/om050725h
_journal_volume 25
_journal_year 2006
_chemical_formula_moiety 'C27 H50 N4 O P2 Ti'
_chemical_formula_sum 'C27 H50 N4 O P2 Ti'
_chemical_formula_weight 556.55
_chemical_name_systematic
; 
 [N,N'-1,3-tetrakis(1,1-dimethylethyl)-
 1,3,2,4-diazaphosphetidine-2,4-diaminato(2-)-\kN2,\kN4]
 phenylmethylene(tetrahydrofuran)titanium(IV)
 
;
_space_group_IT_number 2
_symmetry_cell_setting triclinic
_symmetry_space_group_name_Hall '-P 1'
_symmetry_space_group_name_H-M 'P -1'
_atom_sites_solution_hydrogens geom
_atom_sites_solution_primary direct
_atom_sites_solution_secondary difmap
_audit_creation_method SHELXL-97
_cell_angle_alpha 89.05(1)
_cell_angle_beta 70.79(1)
_cell_angle_gamma 89.94(1)
_cell_formula_units_Z 2
_cell_length_a 9.737(1)
_cell_length_b 11.711(2)
_cell_length_c 14.758(2)
_cell_measurement_temperature 173(2)
_cell_volume 1588.9(4)
_computing_cell_refinement 'COLLECT (Nonius, 2002)'
_computing_data_collection 'COLLECT (Nonius, 2002)'
_computing_data_reduction 'COLLECT (Nonius, 2002)'
_computing_molecular_graphics 'SHELXTL (Sheldrick, 1997)'
_computing_publication_material 'SHELXTL (Sheldrick, 1997)'
_computing_structure_refinement 'SHELX97 (Sheldrick, 1997)'
_computing_structure_solution 'SHELX97 (Sheldrick, 1997)'
_diffrn_ambient_temperature 173(2)
_diffrn_measured_fraction_theta_full 0.985
_diffrn_measured_fraction_theta_max 0.985
_diffrn_measurement_device_type KappaCCD
_diffrn_measurement_method 'omega & phi scans'
_diffrn_radiation_monochromator graphite
_diffrn_radiation_source 'fine-focus sealed tube'
_diffrn_radiation_type MoK\a
_diffrn_radiation_wavelength 0.71073
_diffrn_reflns_av_R_equivalents 0.0660
_diffrn_reflns_av_sigmaI/netI 0.0809
_diffrn_reflns_limit_h_max 11
_diffrn_reflns_limit_h_min -11
_diffrn_reflns_limit_k_max 14
_diffrn_reflns_limit_k_min -14
_diffrn_reflns_limit_l_max 18
_diffrn_reflns_limit_l_min -18
_diffrn_reflns_number 23759
_diffrn_reflns_theta_full 26.00
_diffrn_reflns_theta_max 26.00
_diffrn_reflns_theta_min 2.81
_exptl_absorpt_coefficient_mu 0.394
_exptl_absorpt_correction_T_max 0.9079
_exptl_absorpt_correction_T_min 0.8909
_exptl_absorpt_correction_type multi-scan
_exptl_absorpt_process_details 'SADABS (Sheldrick, 1996)'
_exptl_crystal_colour red
_exptl_crystal_density_diffrn 1.163
_exptl_crystal_density_method 'not measured'
_exptl_crystal_description block
_exptl_crystal_F_000 600
_exptl_crystal_size_max 0.30
_exptl_crystal_size_mid 0.25
_exptl_crystal_size_min 0.25
_refine_diff_density_max 0.525
_refine_diff_density_min -0.347
_refine_diff_density_rms 0.069
_refine_ls_extinction_method none
_refine_ls_goodness_of_fit_ref 1.001
_refine_ls_hydrogen_treatment mixed
_refine_ls_matrix_type full
_refine_ls_number_parameters 347
_refine_ls_number_reflns 6136
_refine_ls_number_restraints 54
_refine_ls_restrained_S_all 1.031
_refine_ls_R_factor_all 0.1092
_refine_ls_R_factor_gt 0.0669
_refine_ls_shift/su_max 0.001
_refine_ls_shift/su_mean 0.000
_refine_ls_structure_factor_coef Fsqd
_refine_ls_weighting_details 'calc w=1/[\s^2^(Fo^2^)+(0.0700P)^2^+2.5000P] where P=(Fo^2^+2Fc^2^)/3'
_refine_ls_weighting_scheme calc
_refine_ls_wR_factor_gt 0.1563
_refine_ls_wR_factor_ref 0.1728
_reflns_number_gt 4091
_reflns_number_total 6136
_reflns_threshold_expression >2sigma(I)
_cod_data_source_file om050725hsi20050822_073745.cif
_cod_data_source_block axi402
_cod_database_code 4074658

loop_
_symmetry_equiv_pos_as_xyz
'x, y, z'
'-x, -y, -z'

loop_
_atom_site_label
_atom_site_type_symbol
_atom_site_fract_x
_atom_site_fract_y
_atom_site_fract_z
_atom_site_U_iso_or_equiv
_atom_site_adp_type
_atom_site_occupancy
_atom_site_symmetry_multiplicity
_atom_site_calc_flag
_atom_site_refinement_flags
_atom_site_disorder_assembly
_atom_site_disorder_group
Ti1 Ti 0.50070(7) 0.24212(6) 0.21186(5) 0.0311(2) Uani 1 1 d . . .
P1 P 0.44016(11) 0.38095(9) 0.37652(8) 0.0353(3) Uani 1 1 d . . .
P2 P 0.43937(11) 0.15379(9) 0.40152(8) 0.0357(3) Uani 1 1 d . . .
N1 N 0.4292(4) 0.3955(3) 0.2651(2) 0.0369(8) Uani 1 1 d . . .
N2 N 0.4262(4) 0.1045(3) 0.2977(3) 0.0370(8) Uani 1 1 d . . .
N3 N 0.5642(3) 0.2638(3) 0.3409(2) 0.0321(8) Uani 1 1 d . . .
N4 N 0.3275(4) 0.2697(3) 0.4365(3) 0.0444(9) Uani 1 1 d . A .
C10 C 0.4040(5) 0.5121(4) 0.2287(4) 0.0498(12) Uani 1 1 d . . .
C11 C 0.4077(7) 0.5003(4) 0.1264(4) 0.0639(15) Uani 1 1 d . . .
H11A H 0.3300 0.4483 0.1244 0.096 Uiso 1 1 calc R . .
H11B H 0.5020 0.4695 0.0877 0.096 Uiso 1 1 calc R . .
H11C H 0.3935 0.5753 0.1005 0.096 Uiso 1 1 calc R . .
C12 C 0.2617(7) 0.5612(5) 0.2909(4) 0.0777(18) Uani 1 1 d . . .
H12A H 0.1822 0.5091 0.2926 0.117 Uiso 1 1 calc R . .
H12B H 0.2460 0.6354 0.2644 0.117 Uiso 1 1 calc R . .
H12C H 0.2644 0.5709 0.3561 0.117 Uiso 1 1 calc R . .
C13 C 0.5288(7) 0.5922(4) 0.2281(5) 0.0764(18) Uani 1 1 d . . .
H13A H 0.5307 0.6000 0.2937 0.115 Uiso 1 1 calc R . .
H13B H 0.5142 0.6673 0.2027 0.115 Uiso 1 1 calc R . .
H13C H 0.6214 0.5604 0.1876 0.115 Uiso 1 1 calc R . .
C20 C 0.4077(5) -0.0221(4) 0.2880(3) 0.0458(11) Uani 1 1 d . . .
C21 C 0.4011(7) -0.0428(4) 0.1881(4) 0.0687(16) Uani 1 1 d . . .
H21A H 0.4937 -0.0200 0.1401 0.103 Uiso 1 1 calc R . .
H21B H 0.3221 0.0023 0.1784 0.103 Uiso 1 1 calc R . .
H21C H 0.3832 -0.1241 0.1815 0.103 Uiso 1 1 calc R . .
C22 C 0.2657(6) -0.0634(4) 0.3627(4) 0.0696(16) Uani 1 1 d . . .
H22A H 0.2704 -0.0521 0.4273 0.104 Uiso 1 1 calc R . .
H22B H 0.2516 -0.1448 0.3537 0.104 Uiso 1 1 calc R . .
H22C H 0.1841 -0.0199 0.3550 0.104 Uiso 1 1 calc R . .
C23 C 0.5361(6) -0.0866(4) 0.3022(4) 0.0672(16) Uani 1 1 d . . .
H23A H 0.5389 -0.0732 0.3670 0.101 Uiso 1 1 calc R . .
H23B H 0.6269 -0.0593 0.2548 0.101 Uiso 1 1 calc R . .
H23C H 0.5247 -0.1685 0.2941 0.101 Uiso 1 1 calc R . .
C30 C 0.7104(4) 0.2720(4) 0.3546(3) 0.0423(11) Uani 1 1 d . . .
C31 C 0.7871(5) 0.1586(4) 0.3262(4) 0.0548(13) Uani 1 1 d . . .
H31A H 0.8002 0.1443 0.2586 0.082 Uiso 1 1 calc R . .
H31B H 0.7282 0.0972 0.3664 0.082 Uiso 1 1 calc R . .
H31C H 0.8823 0.1612 0.3353 0.082 Uiso 1 1 calc R . .
C32 C 0.7964(5) 0.3681(4) 0.2894(4) 0.0537(13) Uani 1 1 d . . .
H32A H 0.8095 0.3506 0.2224 0.081 Uiso 1 1 calc R . .
H32B H 0.8918 0.3755 0.2978 0.081 Uiso 1 1 calc R . .
H32C H 0.7432 0.4400 0.3063 0.081 Uiso 1 1 calc R . .
C33 C 0.6879(5) 0.2987(5) 0.4608(3) 0.0558(13) Uani 1 1 d . . .
H33A H 0.6318 0.2368 0.5020 0.084 Uiso 1 1 calc R . .
H33B H 0.6349 0.3706 0.4777 0.084 Uiso 1 1 calc R . .
H33C H 0.7827 0.3054 0.4700 0.084 Uiso 1 1 calc R . .
C40 C 0.1814(4) 0.2759(4) 0.5100(3) 0.0441(11) Uani 1 1 d . . .
C41 C 0.1640(9) 0.3848(8) 0.5648(6) 0.082(3) Uani 0.75 1 d PU A 1
H41A H 0.1741 0.4500 0.5206 0.123 Uiso 0.75 1 calc PR A 1
H41B H 0.2390 0.3892 0.5956 0.123 Uiso 0.75 1 calc PR A 1
H41C H 0.0676 0.3861 0.6140 0.123 Uiso 0.75 1 calc PR A 1
C42 C 0.0711(7) 0.2595(9) 0.4595(6) 0.079(2) Uani 0.75 1 d PU A 1
H42A H 0.0793 0.3224 0.4134 0.118 Uiso 0.75 1 calc PR A 1
H42B H -0.0270 0.2585 0.5068 0.118 Uiso 0.75 1 calc PR A 1
H42C H 0.0893 0.1869 0.4256 0.118 Uiso 0.75 1 calc PR A 1
C43 C 0.1625(8) 0.1756(7) 0.5834(5) 0.065(2) Uani 0.75 1 d P A 1
H43A H 0.0653 0.1789 0.6316 0.097 Uiso 0.75 1 calc PR A 1
H43B H 0.2361 0.1819 0.6151 0.097 Uiso 0.75 1 calc PR A 1
H43C H 0.1740 0.1029 0.5499 0.097 Uiso 0.75 1 calc PR A 1
C44 C 0.0941(17) 0.3876(16) 0.4862(14) 0.051(5) Uani 0.25 1 d P A 2
H44A H 0.0671 0.3727 0.4291 0.076 Uiso 0.25 1 calc PR A 2
H44B H 0.1573 0.4551 0.4745 0.076 Uiso 0.25 1 calc PR A 2
H44C H 0.0060 0.4011 0.5410 0.076 Uiso 0.25 1 calc PR A 2
C45 C 0.092(2) 0.1743(18) 0.511(2) 0.073(8) Uani 0.25 1 d P A 2
H45A H 0.0718 0.1707 0.4501 0.109 Uiso 0.25 1 calc PR A 2
H45B H -0.0005 0.1793 0.5641 0.109 Uiso 0.25 1 calc PR A 2
H45C H 0.1437 0.1054 0.5193 0.109 Uiso 0.25 1 calc PR A 2
C46 C 0.223(3) 0.296(3) 0.5958(15) 0.088(8) Uani 0.25 1 d P A 2
H46A H 0.2821 0.3659 0.5861 0.132 Uiso 0.25 1 calc PR A 2
H46B H 0.2800 0.2312 0.6065 0.132 Uiso 0.25 1 calc PR A 2
H46C H 0.1356 0.3045 0.6518 0.132 Uiso 0.25 1 calc PR A 2
O51 O 0.3550(3) 0.2253(2) 0.13309(19) 0.0404(7) Uani 1 1 d . . .
C51 C 0.3921(6) 0.2071(5) 0.0306(3) 0.0581(14) Uani 1 1 d . . .
H51A H 0.4331 0.1298 0.0138 0.070 Uiso 1 1 calc R . .
H51B H 0.4643 0.2644 -0.0064 0.070 Uiso 1 1 calc R . .
C52 C 0.2545(7) 0.2194(8) 0.0100(5) 0.099(2) Uani 1 1 d U . .
H52A H 0.2514 0.2945 -0.0210 0.118 Uiso 1 1 calc R . .
H52B H 0.2459 0.1588 -0.0339 0.118 Uiso 1 1 calc R . .
C53 C 0.1371(7) 0.2098(8) 0.1001(5) 0.103(2) Uani 1 1 d U . .
H53A H 0.0914 0.1333 0.1068 0.124 Uiso 1 1 calc R . .
H53B H 0.0621 0.2680 0.1026 0.124 Uiso 1 1 calc R . .
C54 C 0.1970(5) 0.2275(5) 0.1784(3) 0.0507(12) Uani 1 1 d . . .
H54A H 0.1654 0.3019 0.2092 0.061 Uiso 1 1 calc R . .
H54B H 0.1644 0.1660 0.2277 0.061 Uiso 1 1 calc R . .
C61 C 0.6745(5) 0.2258(5) 0.1065(4) 0.0492(13) Uani 1 1 d . . .
H61A H 0.661(7) 0.163(5) 0.130(5) 0.10(3) Uiso 1 1 d . . .
C62 C 0.7971(5) 0.2473(5) 0.0210(3) 0.0511(13) Uani 1 1 d . . .
C63 C 0.8750(6) 0.1647(8) -0.0403(5) 0.104(3) Uani 1 1 d U . .
H63A H 0.8484 0.0868 -0.0258 0.125 Uiso 1 1 calc R . .
C64 C 0.9948(8) 0.1923(9) -0.1253(5) 0.109(3) Uani 1 1 d U . .
H64A H 1.0479 0.1355 -0.1677 0.131 Uiso 1 1 calc R . .
C65 C 1.0267(9) 0.3037(10) -0.1408(5) 0.110(3) Uani 1 1 d U . .
H65A H 1.1037 0.3234 -0.1978 0.132 Uiso 1 1 calc R . .
C66 C 0.9587(9) 0.3948(8) -0.0821(6) 0.116(3) Uani 1 1 d U . .
H66A H 0.9894 0.4719 -0.0961 0.140 Uiso 1 1 calc R . .
C67 C 0.8429(6) 0.3620(7) -0.0019(5) 0.093(2) Uani 1 1 d U . .
H67A H 0.7914 0.4198 0.0400 0.111 Uiso 1 1 calc R . .

loop_
_atom_site_aniso_label
_atom_site_aniso_U_11
_atom_site_aniso_U_22
_atom_site_aniso_U_33
_atom_site_aniso_U_23
_atom_site_aniso_U_13
_atom_site_aniso_U_12
Ti1 0.0320(4) 0.0313(4) 0.0274(4) -0.0035(3) -0.0061(3) 0.0014(3)
P1 0.0351(6) 0.0340(6) 0.0337(6) -0.0068(5) -0.0066(5) 0.0002(5)
P2 0.0356(6) 0.0345(6) 0.0336(6) 0.0012(5) -0.0070(5) -0.0008(5)
N1 0.043(2) 0.0319(19) 0.037(2) -0.0042(15) -0.0145(16) 0.0069(15)
N2 0.0393(19) 0.0283(18) 0.042(2) -0.0017(16) -0.0121(16) -0.0020(15)
N3 0.0289(17) 0.0368(19) 0.0300(19) -0.0039(15) -0.0086(14) 0.0011(14)
N4 0.0315(18) 0.045(2) 0.043(2) -0.0073(18) 0.0063(16) 0.0001(16)
C10 0.060(3) 0.035(2) 0.056(3) -0.007(2) -0.023(2) 0.011(2)
C11 0.103(4) 0.041(3) 0.053(3) 0.003(2) -0.035(3) 0.010(3)
C12 0.091(4) 0.068(4) 0.075(4) -0.005(3) -0.029(3) 0.041(3)
C13 0.111(5) 0.034(3) 0.091(5) 0.005(3) -0.042(4) -0.010(3)
C20 0.058(3) 0.032(2) 0.048(3) -0.003(2) -0.018(2) -0.005(2)
C21 0.107(5) 0.038(3) 0.068(4) -0.013(3) -0.037(3) -0.006(3)
C22 0.079(4) 0.044(3) 0.086(4) 0.005(3) -0.026(3) -0.023(3)
C23 0.087(4) 0.035(3) 0.086(4) -0.016(3) -0.036(3) 0.014(3)
C30 0.031(2) 0.053(3) 0.045(3) -0.004(2) -0.015(2) 0.002(2)
C31 0.033(2) 0.063(3) 0.070(4) -0.001(3) -0.021(2) 0.006(2)
C32 0.034(2) 0.064(3) 0.060(3) -0.004(3) -0.011(2) -0.010(2)
C33 0.048(3) 0.077(4) 0.049(3) -0.006(3) -0.025(2) -0.004(3)
C40 0.031(2) 0.065(3) 0.033(3) -0.004(2) -0.0049(19) 0.004(2)
C41 0.069(5) 0.088(6) 0.060(5) -0.016(5) 0.018(4) 0.016(5)
C42 0.041(4) 0.129(7) 0.066(5) 0.010(5) -0.018(3) 0.001(4)
C43 0.052(4) 0.086(6) 0.042(4) 0.014(4) 0.004(3) -0.002(4)
C44 0.021(8) 0.057(12) 0.050(12) -0.007(10) 0.021(8) 0.009(8)
C45 0.033(11) 0.048(12) 0.10(2) 0.005(13) 0.022(12) 0.004(9)
C46 0.089(18) 0.13(3) 0.029(12) -0.019(14) 0.007(12) 0.018(18)
O51 0.0380(16) 0.0533(18) 0.0289(16) -0.0064(14) -0.0093(13) 0.0021(14)
C51 0.063(3) 0.082(4) 0.029(3) -0.011(3) -0.015(2) 0.004(3)
C52 0.080(4) 0.168(6) 0.058(4) -0.008(4) -0.037(3) -0.008(4)
C53 0.064(4) 0.180(7) 0.074(4) -0.026(4) -0.032(3) 0.016(4)
C54 0.037(2) 0.071(3) 0.045(3) -0.012(2) -0.014(2) 0.006(2)
C61 0.037(3) 0.072(4) 0.035(3) -0.007(3) -0.007(2) -0.002(2)
C62 0.029(2) 0.093(4) 0.031(3) -0.006(3) -0.011(2) -0.001(2)
C63 0.055(4) 0.174(8) 0.077(5) -0.066(5) -0.010(3) -0.012(4)
C64 0.084(4) 0.173(7) 0.065(4) -0.046(5) -0.016(4) -0.014(5)
C65 0.089(5) 0.177(7) 0.057(4) -0.003(5) -0.014(4) 0.002(5)
C66 0.097(5) 0.140(6) 0.116(6) 0.051(5) -0.044(5) -0.031(5)
C67 0.056(4) 0.120(6) 0.100(5) 0.058(5) -0.026(4) -0.020(4)

loop_
_atom_type_symbol
_atom_type_description
_atom_type_scat_dispersion_real
_atom_type_scat_dispersion_imag
_atom_type_scat_source
C C 0.0033 0.0016 'International Tables Vol C Tables 4.2.6.8 and 6.1.1.4'
H H 0.0000 0.0000 'International Tables Vol C Tables 4.2.6.8 and 6.1.1.4'
N N 0.0061 0.0033 'International Tables Vol C Tables 4.2.6.8 and 6.1.1.4'
O O 0.0106 0.0060 'International Tables Vol C Tables 4.2.6.8 and 6.1.1.4'
P P 0.1023 0.0942 'International Tables Vol C Tables 4.2.6.8 and 6.1.1.4'
Ti Ti 0.2776 0.4457 'International Tables Vol C Tables 4.2.6.8 and 6.1.1.4'

loop_
_geom_angle_atom_site_label_1
_geom_angle_atom_site_label_2
_geom_angle_atom_site_label_3
_geom_angle
C61 Ti1 N1 121.7(2)
C61 Ti1 N2 117.8(2)
N1 Ti1 N2 117.38(14)
C61 Ti1 O51 96.66(17)
N1 Ti1 O51 95.67(13)
N2 Ti1 O51 95.51(13)
C61 Ti1 N3 107.15(17)
N1 Ti1 N3 72.81(13)
N2 Ti1 N3 72.84(13)
O51 Ti1 N3 156.17(11)
C61 Ti1 H61A 24.3(19)
N1 Ti1 H61A 144.1(19)
N2 Ti1 H61A 93.5(19)
O51 Ti1 H61A 99(2)
N3 Ti1 H61A 102(2)
N1 P1 N4 109.12(18)
N1 P1 N3 91.84(16)
N4 P1 N3 80.23(16)
N2 P2 N4 109.05(19)
N2 P2 N3 92.47(16)
N4 P2 N3 80.96(16)
C10 N1 P1 119.5(3)
C10 N1 Ti1 138.5(3)
P1 N1 Ti1 100.39(16)
C20 N2 P2 118.9(3)
C20 N2 Ti1 138.4(3)
P2 N2 Ti1 99.73(16)
C30 N3 P2 119.9(3)
C30 N3 P1 119.0(3)
P2 N3 P1 96.92(15)
C30 N3 Ti1 132.1(3)
P2 N3 Ti1 90.09(13)
P1 N3 Ti1 89.98(14)
C40 N4 P2 129.0(3)
C40 N4 P1 128.6(3)
P2 N4 P1 101.82(17)
C12 C10 N1 111.0(4)
C12 C10 C11 111.5(4)
N1 C10 C11 107.8(4)
C12 C10 C13 109.5(4)
N1 C10 C13 109.4(4)
C11 C10 C13 107.6(5)
C10 C11 H11A 109.5
C10 C11 H11B 109.5
H11A C11 H11B 109.5
C10 C11 H11C 109.5
H11A C11 H11C 109.5
H11B C11 H11C 109.5
C10 C12 H12A 109.5
C10 C12 H12B 109.5
H12A C12 H12B 109.5
C10 C12 H12C 109.5
H12A C12 H12C 109.5
H12B C12 H12C 109.5
C10 C13 H13A 109.5
C10 C13 H13B 109.5
H13A C13 H13B 109.5
C10 C13 H13C 109.5
H13A C13 H13C 109.5
H13B C13 H13C 109.5
N2 C20 C21 108.0(4)
N2 C20 C23 110.0(4)
C21 C20 C23 110.1(4)
N2 C20 C22 109.9(4)
C21 C20 C22 109.1(4)
C23 C20 C22 109.7(4)
C20 C21 H21A 109.5
C20 C21 H21B 109.5
H21A C21 H21B 109.5
C20 C21 H21C 109.5
H21A C21 H21C 109.5
H21B C21 H21C 109.5
C20 C22 H22A 109.5
C20 C22 H22B 109.5
H22A C22 H22B 109.5
C20 C22 H22C 109.5
H22A C22 H22C 109.5
H22B C22 H22C 109.5
C20 C23 H23A 109.5
C20 C23 H23B 109.5
H23A C23 H23B 109.5
C20 C23 H23C 109.5
H23A C23 H23C 109.5
H23B C23 H23C 109.5
N3 C30 C31 107.7(3)
N3 C30 C32 108.1(4)
C31 C30 C32 110.3(4)
N3 C30 C33 109.0(3)
C31 C30 C33 111.3(4)
C32 C30 C33 110.2(4)
C30 C31 H31A 109.5
C30 C31 H31B 109.5
H31A C31 H31B 109.5
C30 C31 H31C 109.5
H31A C31 H31C 109.5
H31B C31 H31C 109.5
C30 C32 H32A 109.5
C30 C32 H32B 109.5
H32A C32 H32B 109.5
C30 C32 H32C 109.5
H32A C32 H32C 109.5
H32B C32 H32C 109.5
C30 C33 H33A 109.5
C30 C33 H33B 109.5
H33A C33 H33B 109.5
C30 C33 H33C 109.5
H33A C33 H33C 109.5
H33B C33 H33C 109.5
C46 C40 C45 117.7(17)
C46 C40 N4 99.7(10)
C45 C40 N4 112.5(8)
C46 C40 C41 53.3(12)
C45 C40 C41 136.6(9)
N4 C40 C41 110.9(5)
C46 C40 C42 152.9(11)
C45 C40 C42 51.5(11)
N4 C40 C42 107.3(4)
C41 C40 C42 114.2(6)
C46 C40 C43 62.3(13)
C45 C40 C43 57.2(12)
N4 C40 C43 109.4(4)
C41 C40 C43 107.3(5)
C42 C40 C43 107.6(6)
C46 C40 C44 110.6(15)
C45 C40 C44 107.0(12)
N4 C40 C44 109.2(6)
C41 C40 C44 57.6(8)
C42 C40 C44 60.2(8)
C43 C40 C44 141.5(7)
C40 C41 H41A 109.5
C40 C41 H41B 109.5
H41A C41 H41B 109.5
C40 C41 H41C 109.5
H41A C41 H41C 109.5
H41B C41 H41C 109.5
C40 C42 H42A 109.5
C40 C42 H42B 109.5
H42A C42 H42B 109.5
C40 C42 H42C 109.5
H42A C42 H42C 109.5
H42B C42 H42C 109.5
C40 C43 H43A 109.5
C40 C43 H43B 109.5
H43A C43 H43B 109.5
C40 C43 H43C 109.5
H43A C43 H43C 109.5
H43B C43 H43C 109.5
C40 C44 H44A 109.5
C40 C44 H44B 109.5
H44A C44 H44B 109.5
C40 C44 H44C 109.5
H44A C44 H44C 109.5
H44B C44 H44C 109.5
C40 C45 H45A 109.5
C40 C45 H45B 109.5
H45A C45 H45B 109.5
C40 C45 H45C 109.5
H45A C45 H45C 109.5
H45B C45 H45C 109.5
C40 C46 H46A 109.5
C40 C46 H46B 109.5
H46A C46 H46B 109.5
C40 C46 H46C 109.5
H46A C46 H46C 109.5
H46B C46 H46C 109.5
C51 O51 C54 110.1(3)
C51 O51 Ti1 127.2(3)
C54 O51 Ti1 122.7(2)
O51 C51 C52 105.5(4)
O51 C51 H51A 110.6
C52 C51 H51A 110.6
O51 C51 H51B 110.6
C52 C51 H51B 110.6
H51A C51 H51B 108.8
C53 C52 C51 107.6(5)
C53 C52 H52A 110.2
C51 C52 H52A 110.2
C53 C52 H52B 110.2
C51 C52 H52B 110.2
H52A C52 H52B 108.5
C52 C53 C54 108.4(5)
C52 C53 H53A 110.0
C54 C53 H53A 110.0
C52 C53 H53B 110.0
C54 C53 H53B 110.0
H53A C53 H53B 108.4
O51 C54 C53 105.4(4)
O51 C54 H54A 110.7
C53 C54 H54A 110.7
O51 C54 H54B 110.7
C53 C54 H54B 110.7
H54A C54 H54B 108.8
C62 C61 Ti1 163.3(5)
C62 C61 H61A 120(5)
Ti1 C61 H61A 77(5)
C63 C62 C67 117.0(6)
C63 C62 C61 125.3(6)
C67 C62 C61 117.7(5)
C62 C63 C64 122.4(8)
C62 C63 H63A 118.8
C64 C63 H63A 118.8
C65 C64 C63 115.5(8)
C65 C64 H64A 122.3
C63 C64 H64A 122.3
C64 C65 C66 127.3(8)
C64 C65 H65A 116.4
C66 C65 H65A 116.4
C67 C66 C65 114.1(8)
C67 C66 H66A 123.0
C65 C66 H66A 123.0
C66 C67 C62 123.8(8)
C66 C67 H67A 118.1
C62 C67 H67A 118.1

loop_
_geom_bond_atom_site_label_1
_geom_bond_atom_site_label_2
_geom_bond_distance
Ti1 C61 1.896(5)
Ti1 N1 2.003(3)
Ti1 N2 2.015(3)
Ti1 O51 2.120(3)
Ti1 N3 2.206(3)
Ti1 H61A 1.88(7)
P1 N1 1.689(4)
P1 N4 1.735(4)
P1 N3 1.794(3)
P2 N2 1.690(4)
P2 N4 1.717(4)
P2 N3 1.785(3)
N1 C10 1.509(6)
N2 C20 1.509(5)
N3 C30 1.505(5)
N4 C40 1.480(5)
C10 C12 1.507(7)
C10 C11 1.508(7)
C10 C13 1.533(7)
C11 H11A 0.9800
C11 H11B 0.9800
C11 H11C 0.9800
C12 H12A 0.9800
C12 H12B 0.9800
C12 H12C 0.9800
C13 H13A 0.9800
C13 H13B 0.9800
C13 H13C 0.9800
C20 C21 1.521(7)
C20 C23 1.530(7)
C20 C22 1.530(7)
C21 H21A 0.9800
C21 H21B 0.9800
C21 H21C 0.9800
C22 H22A 0.9800
C22 H22B 0.9800
C22 H22C 0.9800
C23 H23A 0.9800
C23 H23B 0.9800
C23 H23C 0.9800
C30 C31 1.519(6)
C30 C32 1.526(6)
C30 C33 1.547(6)
C31 H31A 0.9800
C31 H31B 0.9800
C31 H31C 0.9800
C32 H32A 0.9800
C32 H32B 0.9800
C32 H32C 0.9800
C33 H33A 0.9800
C33 H33B 0.9800
C33 H33C 0.9800
C40 C46 1.47(3)
C40 C45 1.47(2)
C40 C41 1.500(9)
C40 C42 1.509(8)
C40 C43 1.553(8)
C40 C44 1.655(19)
C41 H41A 0.9800
C41 H41B 0.9800
C41 H41C 0.9800
C42 H42A 0.9800
C42 H42B 0.9800
C42 H42C 0.9800
C43 H43A 0.9800
C43 H43B 0.9800
C43 H43C 0.9800
C44 H44A 0.9800
C44 H44B 0.9800
C44 H44C 0.9800
C45 H45A 0.9800
C45 H45B 0.9800
C45 H45C 0.9800
C46 H46A 0.9800
C46 H46B 0.9800
C46 H46C 0.9800
O51 C51 1.454(5)
O51 C54 1.463(5)
C51 C52 1.475(8)
C51 H51A 0.9900
C51 H51B 0.9900
C52 C53 1.443(9)
C52 H52A 0.9900
C52 H52B 0.9900
C53 C54 1.473(7)
C53 H53A 0.9900
C53 H53B 0.9900
C54 H54A 0.9900
C54 H54B 0.9900
C61 C62 1.442(7)
C61 H61A 0.80(6)
C62 C63 1.380(8)
C62 C67 1.415(8)
C63 C64 1.436(10)
C63 H63A 0.9500
C64 C65 1.339(11)
C64 H64A 0.9500
C65 C66 1.406(12)
C65 H65A 0.9500
C66 C67 1.389(9)
C66 H66A 0.9500
C67 H67A 0.9500
